data_4503504
loop_
_publ_author_name
'Takao, Koichiro'
'Noda, Kyoko'
'Morita, Yasuji'
'Nishimura, Kenji'
'Ikeda, Yasuhisa'

_publ_section_title
;
 Molecular and Crystal Structures of Uranyl Nitrate Complexes
 withN-Alkylated 2-Pyrrolidone Derivatives: Design and Optimization of
 Promising Precipitant for Uranyl Ion
;
_journal_issue 7
_journal_name_full 'Crystal Growth &amp; Design'
_journal_page_first 2364
_journal_paper_doi 10.1021/cg7012254
_journal_volume 8
_journal_year 2008
_chemical_formula_moiety 'C14 H26 N4 O10 U '
_chemical_formula_sum 'C14 H26 N4 O10 U'
_chemical_formula_weight 648.42
_chemical_name_systematic
; 
 ? 
;
_space_group_IT_number 4
_symmetry_cell_setting monoclinic
_symmetry_Int_Tables_number 4
_symmetry_space_group_name_Hall 'P 2yb'
_symmetry_space_group_name_H-M 'P 1 21 1'
_atom_sites_solution_hydrogens geom
_atom_sites_solution_primary direct
_atom_sites_solution_secondary difmap
_audit_creation_method SHELXL-97
_cell_angle_alpha 90.00
_cell_angle_beta 101.95(3)
_cell_angle_gamma 90.00
_cell_formula_units_Z 2
_cell_length_a 7.089(2)
_cell_length_b 18.117(5)
_cell_length_c 8.849(2)
_cell_measurement_reflns_used 11356
_cell_measurement_temperature 293(2)
_cell_measurement_theta_max 27.5
_cell_measurement_theta_min 3.1
_cell_volume 1111.9(5)
_computing_cell_refinement PROCESS-AUTO
_computing_data_collection PROCESS-AUTO
_computing_data_reduction CrystalStructure
_computing_structure_refinement 'SHELXL-97 (Sheldrick, 1997)'
_computing_structure_solution 'DIRDIF99 (PATTY)'
_diffrn_ambient_temperature 296(2)
_diffrn_detector_area_resol_mean 10.00
_diffrn_measured_fraction_theta_full 0.997
_diffrn_measured_fraction_theta_max 0.997
_diffrn_measurement_device_type 'Rigaku RAXIS-RAPID'
_diffrn_measurement_method \w
_diffrn_radiation_monochromator graphite
_diffrn_radiation_source 'fine-focus sealed tube'
_diffrn_radiation_type MoK\a
_diffrn_radiation_wavelength 0.71075
_diffrn_reflns_av_R_equivalents 0.0362
_diffrn_reflns_av_sigmaI/netI 0.0350
_diffrn_reflns_limit_h_max 9
_diffrn_reflns_limit_h_min -9
_diffrn_reflns_limit_k_max 22
_diffrn_reflns_limit_k_min -23
_diffrn_reflns_limit_l_max 11
_diffrn_reflns_limit_l_min -11
_diffrn_reflns_number 10570
_diffrn_reflns_theta_full 27.47
_diffrn_reflns_theta_max 27.47
_diffrn_reflns_theta_min 3.15
_exptl_absorpt_coefficient_mu 7.354
_exptl_absorpt_correction_T_max 0.3210
_exptl_absorpt_correction_T_min 0.1569
_exptl_absorpt_correction_type numerical
_exptl_absorpt_process_details
;
    Higashi, T. (1999). Program for Absorption Correction.
    Rigaku Corporation, Tokyo, Japan.
;
_exptl_crystal_colour yellow
_exptl_crystal_density_diffrn 1.937
_exptl_crystal_density_method 'not measured'
_exptl_crystal_description block
_exptl_crystal_F_000 620
_exptl_crystal_size_max 0.40
_exptl_crystal_size_mid 0.40
_exptl_crystal_size_min 0.20
_refine_diff_density_max 0.820
_refine_diff_density_min -0.828
_refine_diff_density_rms 0.096
_refine_ls_abs_structure_details 'Flack H D (1983), Acta Cryst. A39, 876-881'
_refine_ls_abs_structure_Flack 0.715(17)
_refine_ls_extinction_coef 0.0006(4)
_refine_ls_extinction_expression Fc^*^=kFc[1+0.001xFc^2^\l^3^/sin(2\q)]^-1/4^
_refine_ls_extinction_method SHELXL
_refine_ls_goodness_of_fit_ref 1.051
_refine_ls_hydrogen_treatment constr
_refine_ls_matrix_type full
_refine_ls_number_parameters 265
_refine_ls_number_reflns 4622
_refine_ls_number_restraints 1
_refine_ls_restrained_S_all 1.051
_refine_ls_R_factor_all 0.0527
_refine_ls_R_factor_gt 0.0437
_refine_ls_shift/su_max 0.000
_refine_ls_shift/su_mean 0.000
_refine_ls_structure_factor_coef Fsqd
_refine_ls_weighting_details 'calc w=1/[\s^2^(Fo^2^)+(0.0586P)^2^+2.3793P] where P=(Fo^2^+2Fc^2^)/3'
_refine_ls_weighting_scheme calc
_refine_ls_wR_factor_gt 0.1080
_refine_ls_wR_factor_ref 0.1121
_reflns_number_gt 4054
_reflns_number_total 4622
_reflns_threshold_expression >2sigma(I)
_cod_data_source_file cg7012254-file006.cif
_cod_data_source_block UO2(NO3)2(L3a)2_(R=nPro)_293K
_cod_original_cell_volume 1111.8(6)
_cod_original_sg_symbol_H-M 'P 21'
_cod_database_code 4503504

loop_
_symmetry_equiv_pos_as_xyz
'x, y, z'
'-x, y+1/2, -z'

loop_
_atom_site_label
_atom_site_type_symbol
_atom_site_fract_x
_atom_site_fract_y
_atom_site_fract_z
_atom_site_U_iso_or_equiv
_atom_site_adp_type
_atom_site_occupancy
_atom_site_symmetry_multiplicity
_atom_site_calc_flag
_atom_site_refinement_flags
U1 U 0.02976(4) 0.01143(8) 0.24832(3) 0.05765(14) Uani 1 1 d .
O1 O 0.2013(12) 0.0395(5) 0.1429(9) 0.077(2) Uani 1 1 d .
O2 O -0.1400(12) -0.0181(4) 0.3545(9) 0.071(2) Uani 1 1 d .
O3 O 0.1990(14) 0.0716(6) 0.4762(11) 0.081(3) Uani 1 1 d .
O4 O -0.1367(14) -0.0481(6) 0.0185(10) 0.080(2) Uani 1 1 d .
O5 O 0.2939(17) -0.0630(6) 0.4100(13) 0.092(3) Uani 1 1 d .
O6 O 0.1261(17) -0.1215(6) 0.2222(12) 0.094(3) Uani 1 1 d .
O7 O 0.363(2) -0.1782(7) 0.3706(17) 0.138(5) Uani 1 1 d .
O8 O -0.2279(18) 0.0865(6) 0.0852(13) 0.096(3) Uani 1 1 d .
O9 O -0.0614(16) 0.1436(6) 0.2755(11) 0.089(3) Uani 1 1 d .
O10 O -0.300(2) 0.2003(7) 0.1270(16) 0.133(5) Uani 1 1 d .
N1 N 0.4262(15) 0.1145(6) 0.6712(12) 0.074(3) Uani 1 1 d .
N2 N -0.3624(14) -0.0953(6) -0.1715(12) 0.072(2) Uani 1 1 d .
N3 N 0.266(2) -0.1238(8) 0.3387(16) 0.092(3) Uani 1 1 d .
N4 N -0.2029(19) 0.1458(7) 0.1614(16) 0.091(3) Uani 1 1 d .
C1 C 0.3648(19) 0.0937(7) 0.5283(13) 0.070(3) Uani 1 1 d .
C2 C 0.523(2) 0.1012(9) 0.4405(15) 0.086(4) Uani 1 1 d .
H2A H 0.4834 0.1334 0.3519 0.103 Uiso 1 1 calc R
H2B H 0.5572 0.0534 0.4047 0.103 Uiso 1 1 calc R
C3 C 0.689(2) 0.1340(11) 0.5523(19) 0.110(6) Uani 1 1 d .
H3A H 0.7179 0.1831 0.5196 0.132 Uiso 1 1 calc R
H3B H 0.8035 0.1035 0.5595 0.132 Uiso 1 1 calc R
C4 C 0.629(3) 0.1370(11) 0.7055(18) 0.097(5) Uani 1 1 d .
H4A H 0.7060 0.1035 0.7788 0.116 Uiso 1 1 calc R
H4B H 0.6434 0.1866 0.7477 0.116 Uiso 1 1 calc R
C5 C 0.305(3) 0.1161(10) 0.7876(15) 0.095(5) Uani 1 1 d .
H5A H 0.3791 0.0989 0.8861 0.114 Uiso 1 1 calc R
H5B H 0.1952 0.0837 0.7563 0.114 Uiso 1 1 calc R
C6 C 0.236(4) 0.1959(13) 0.804(2) 0.139(8) Uani 1 1 d .
H6A H 0.3473 0.2283 0.8187 0.167 Uiso 1 1 calc R
H6B H 0.1514 0.2099 0.7075 0.167 Uiso 1 1 calc R
C7 C 0.138(4) 0.2086(13) 0.925(2) 0.146(8) Uani 1 1 d .
H7A H 0.0347 0.1736 0.9186 0.219 Uiso 1 1 calc R
H7B H 0.0859 0.2578 0.9169 0.219 Uiso 1 1 calc R
H7C H 0.2260 0.2031 1.0227 0.219 Uiso 1 1 calc R
C8 C -0.3037(17) -0.0729(6) -0.0286(14) 0.065(3) Uani 1 1 d .
C9 C -0.460(2) -0.0800(9) 0.0567(16) 0.084(4) Uani 1 1 d .
H9A H -0.4923 -0.0322 0.0936 0.101 Uiso 1 1 calc R
H9B H -0.4218 -0.1126 0.1448 0.101 Uiso 1 1 calc R
C10 C -0.629(2) -0.1114(11) -0.054(2) 0.112(5) Uani 1 1 d .
H10A H -0.7385 -0.0782 -0.0656 0.134 Uiso 1 1 calc R
H10B H -0.6654 -0.1587 -0.0171 0.134 Uiso 1 1 calc R
C11 C -0.567(3) -0.1202(14) -0.202(2) 0.121(8) Uani 1 1 d .
H11A H -0.5769 -0.1714 -0.2345 0.146 Uiso 1 1 calc R
H11B H -0.6455 -0.0902 -0.2814 0.146 Uiso 1 1 calc R
C12 C -0.249(3) -0.0962(9) -0.2875(17) 0.089(4) Uani 1 1 d .
H12A H -0.1423 -0.0618 -0.2593 0.107 Uiso 1 1 calc R
H12B H -0.3270 -0.0802 -0.3852 0.107 Uiso 1 1 calc R
C13 C -0.169(3) -0.1739(11) -0.306(2) 0.115(6) Uani 1 1 d .
H13A H -0.0822 -0.1876 -0.2106 0.138 Uiso 1 1 calc R
H13B H -0.2751 -0.2086 -0.3238 0.138 Uiso 1 1 calc R
C14 C -0.064(3) -0.1807(13) -0.435(2) 0.133(7) Uani 1 1 d .
H14A H -0.1477 -0.1667 -0.5299 0.200 Uiso 1 1 calc R
H14B H -0.0234 -0.2309 -0.4416 0.200 Uiso 1 1 calc R
H14C H 0.0469 -0.1490 -0.4150 0.200 Uiso 1 1 calc R

loop_
_atom_site_aniso_label
_atom_site_aniso_U_11
_atom_site_aniso_U_22
_atom_site_aniso_U_33
_atom_site_aniso_U_23
_atom_site_aniso_U_13
_atom_site_aniso_U_12
U1 0.05922(19) 0.0658(2) 0.04721(17) -0.0086(3) 0.00941(12) -0.0006(6)
O1 0.075(5) 0.091(6) 0.064(4) -0.009(4) 0.015(4) -0.006(4)
O2 0.079(5) 0.077(5) 0.059(4) -0.011(3) 0.020(3) -0.001(3)
O3 0.069(6) 0.097(7) 0.067(5) -0.033(5) -0.006(4) 0.002(5)
O4 0.073(6) 0.099(7) 0.066(5) -0.028(5) 0.010(4) -0.008(5)
O5 0.096(8) 0.091(7) 0.084(7) -0.006(6) 0.008(6) 0.011(6)
O6 0.113(8) 0.080(6) 0.089(7) -0.021(5) 0.025(6) 0.001(5)
O7 0.158(12) 0.097(8) 0.158(12) 0.027(8) 0.029(10) 0.053(8)
O8 0.107(8) 0.081(7) 0.082(7) 0.006(6) -0.019(6) 0.011(6)
O9 0.109(8) 0.077(6) 0.079(6) -0.005(5) 0.014(6) 0.015(5)
O10 0.157(12) 0.092(8) 0.142(10) 0.019(8) 0.013(9) 0.052(8)
N1 0.075(6) 0.081(7) 0.063(6) -0.008(5) 0.004(5) -0.008(5)
N2 0.069(6) 0.080(6) 0.063(6) -0.018(5) 0.005(4) -0.013(5)
N3 0.098(9) 0.091(9) 0.091(8) 0.020(7) 0.027(7) 0.012(7)
N4 0.091(8) 0.087(9) 0.096(8) 0.007(7) 0.020(7) 0.012(6)
C1 0.081(8) 0.070(7) 0.053(6) -0.007(6) 0.002(5) 0.005(6)
C2 0.086(9) 0.111(11) 0.063(7) -0.014(7) 0.020(6) -0.007(8)
C3 0.084(10) 0.148(16) 0.103(11) -0.043(11) 0.031(8) -0.026(10)
C4 0.102(12) 0.108(13) 0.076(9) -0.022(9) 0.005(9) -0.031(10)
C5 0.099(11) 0.129(13) 0.055(7) -0.022(8) 0.013(7) -0.006(10)
C6 0.159(19) 0.17(2) 0.094(12) -0.003(13) 0.032(12) 0.065(16)
C7 0.17(2) 0.136(17) 0.131(16) -0.017(15) 0.032(16) 0.031(15)
C8 0.067(7) 0.060(7) 0.068(7) -0.008(6) 0.015(5) -0.002(5)
C9 0.079(8) 0.103(10) 0.072(8) -0.015(7) 0.017(6) -0.012(7)
C10 0.089(11) 0.140(15) 0.109(12) -0.037(11) 0.029(9) -0.030(10)
C11 0.094(12) 0.19(2) 0.078(10) -0.030(12) 0.013(9) -0.054(13)
C12 0.096(11) 0.102(11) 0.071(8) -0.011(8) 0.022(8) -0.006(9)
C13 0.125(14) 0.127(14) 0.107(12) 0.020(11) 0.053(11) 0.036(11)
C14 0.137(17) 0.156(19) 0.106(13) -0.010(13) 0.027(12) 0.037(14)

loop_
_atom_type_symbol
_atom_type_description
_atom_type_scat_dispersion_real
_atom_type_scat_dispersion_imag
_atom_type_scat_source
C C 0.0033 0.0016 'International Tables Vol C Tables 4.2.6.8 and 6.1.1.4'
H H 0.0000 0.0000 'International Tables Vol C Tables 4.2.6.8 and 6.1.1.4'
N N 0.0061 0.0033 'International Tables Vol C Tables 4.2.6.8 and 6.1.1.4'
O O 0.0106 0.0060 'International Tables Vol C Tables 4.2.6.8 and 6.1.1.4'
U U -9.6767 9.6646 'International Tables Vol C Tables 4.2.6.8 and 6.1.1.4'

loop_
_geom_angle_atom_site_label_1
_geom_angle_atom_site_label_2
_geom_angle_atom_site_label_3
_geom_angle
O1 U1 O2 179.0(4)
O1 U1 O3 92.0(4)
O2 U1 O3 88.1(4)
O1 U1 O4 87.3(4)
O2 U1 O4 92.6(4)
O3 U1 O4 179.3(4)
O1 U1 O8 92.3(4)
O2 U1 O8 88.6(4)
O3 U1 O8 114.9(4)
O4 U1 O8 65.0(4)
O1 U1 O5 86.6(4)
O2 U1 O5 92.5(4)
O3 U1 O5 65.0(3)
O4 U1 O5 115.0(4)
O8 U1 O5 178.9(4)
O1 U1 O9 89.7(4)
O2 U1 O9 91.2(4)
O3 U1 O9 64.9(3)
O4 U1 O9 114.9(3)
O8 U1 O9 50.2(3)
O5 U1 O9 129.6(4)
O1 U1 O6 89.8(4)
O2 U1 O6 89.2(4)
O3 U1 O6 114.5(3)
O4 U1 O6 65.6(4)
O8 U1 O6 130.4(4)
O5 U1 O6 49.8(4)
O9 U1 O6 179.3(4)
O1 U1 N4 91.9(4)
O2 U1 N4 89.0(4)
O3 U1 N4 90.0(4)
O4 U1 N4 90.0(4)
O8 U1 N4 25.0(3)
O5 U1 N4 154.8(4)
O9 U1 N4 25.2(3)
O6 U1 N4 155.4(4)
O1 U1 N3 88.1(4)
O2 U1 N3 90.9(4)
O3 U1 N3 89.6(4)
O4 U1 N3 90.5(4)
O8 U1 N3 155.5(4)
O5 U1 N3 24.7(4)
O9 U1 N3 154.3(4)
O6 U1 N3 25.1(3)
N4 U1 N3 179.5(4)
C1 O3 U1 137.3(9)
C8 O4 U1 135.3(9)
N3 O5 U1 99.4(8)
N3 O6 U1 97.9(8)
N4 O8 U1 98.6(8)
N4 O9 U1 97.5(8)
C1 N1 C5 124.0(11)
C1 N1 C4 113.4(12)
C5 N1 C4 122.6(11)
C8 N2 C12 125.6(11)
C8 N2 C11 111.7(12)
C12 N2 C11 122.7(11)
O7 N3 O5 125.1(15)
O7 N3 O6 122.0(16)
O5 N3 O6 112.9(12)
O7 N3 U1 177.9(12)
O5 N3 U1 55.8(7)
O6 N3 U1 57.0(7)
O10 N4 O8 123.5(14)
O10 N4 O9 122.9(15)
O8 N4 O9 113.6(12)
O10 N4 U1 179.0(12)
O8 N4 U1 56.4(6)
O9 N4 U1 57.3(7)
O3 C1 N1 123.7(13)
O3 C1 C2 126.3(11)
N1 C1 C2 109.9(11)
C1 C2 C3 105.4(10)
C1 C2 H2A 110.7
C3 C2 H2A 110.7
C1 C2 H2B 110.7
C3 C2 H2B 110.7
H2A C2 H2B 108.8
C2 C3 C4 106.2(12)
C2 C3 H3A 110.5
C4 C3 H3A 110.5
C2 C3 H3B 110.5
C4 C3 H3B 110.5
H3A C3 H3B 108.7
N1 C4 C3 104.7(11)
N1 C4 H4A 110.8
C3 C4 H4A 110.8
N1 C4 H4B 110.8
C3 C4 H4B 110.8
H4A C4 H4B 108.9
N1 C5 C6 109.1(15)
N1 C5 H5A 109.9
C6 C5 H5A 109.9
N1 C5 H5B 109.9
C6 C5 H5B 109.9
H5A C5 H5B 108.3
C7 C6 C5 116(2)
C7 C6 H6A 108.3
C5 C6 H6A 108.3
C7 C6 H6B 108.3
C5 C6 H6B 108.3
H6A C6 H6B 107.4
C6 C7 H7A 109.5
C6 C7 H7B 109.5
H7A C7 H7B 109.5
C6 C7 H7C 109.5
H7A C7 H7C 109.5
H7B C7 H7C 109.5
O4 C8 N2 121.4(11)
O4 C8 C9 128.4(12)
N2 C8 C9 110.2(11)
C8 C9 C10 106.6(11)
C8 C9 H9A 110.4
C10 C9 H9A 110.4
C8 C9 H9B 110.4
C10 C9 H9B 110.4
H9A C9 H9B 108.6
C9 C10 C11 106.1(13)
C9 C10 H10A 110.5
C11 C10 H10A 110.5
C9 C10 H10B 110.5
C11 C10 H10B 110.5
H10A C10 H10B 108.7
N2 C11 C10 105.5(12)
N2 C11 H11A 110.6
C10 C11 H11A 110.6
N2 C11 H11B 110.6
C10 C11 H11B 110.6
H11A C11 H11B 108.8
N2 C12 C13 111.2(13)
N2 C12 H12A 109.4
C13 C12 H12A 109.4
N2 C12 H12B 109.4
C13 C12 H12B 109.4
H12A C12 H12B 108.0
C14 C13 C12 114.4(16)
C14 C13 H13A 108.7
C12 C13 H13A 108.7
C14 C13 H13B 108.7
C12 C13 H13B 108.7
H13A C13 H13B 107.6
C13 C14 H14A 109.5
C13 C14 H14B 109.5
H14A C14 H14B 109.5
C13 C14 H14C 109.5
H14A C14 H14C 109.5
H14B C14 H14C 109.5

loop_
_geom_bond_atom_site_label_1
_geom_bond_atom_site_label_2
_geom_bond_distance
U1 O1 1.754(8)
U1 O2 1.757(8)
U1 O3 2.386(8)
U1 O4 2.387(8)
U1 O8 2.485(10)
U1 O5 2.502(11)
U1 O9 2.505(10)
U1 O6 2.527(10)
U1 N4 2.951(13)
U1 N3 2.984(13)
O3 C1 1.237(16)
O4 C8 1.254(15)
O5 N3 1.265(17)
O6 N3 1.276(16)
O7 N3 1.200(16)
O8 N4 1.261(16)
O9 N4 1.268(15)
O10 N4 1.208(16)
N1 C1 1.305(15)
N1 C5 1.470(19)
N1 C4 1.47(2)
N2 C8 1.312(15)
N2 C12 1.430(19)
N2 C11 1.49(2)
C1 C2 1.496(18)
C2 C3 1.497(19)
C2 H2A 0.9700
C2 H2B 0.9700
C3 C4 1.50(2)
C3 H3A 0.9700
C3 H3B 0.9700
C4 H4A 0.9700
C4 H4B 0.9700
C5 C6 1.54(3)
C5 H5A 0.9700
C5 H5B 0.9700
C6 C7 1.41(3)
C6 H6A 0.9700
C6 H6B 0.9700
C7 H7A 0.9600
C7 H7B 0.9600
C7 H7C 0.9600
C8 C9 1.471(18)
C9 C10 1.491(19)
C9 H9A 0.9700
C9 H9B 0.9700
C10 C11 1.47(2)
C10 H10A 0.9700
C10 H10B 0.9700
C11 H11A 0.9700
C11 H11B 0.9700
C12 C13 1.54(2)
C12 H12A 0.9700
C12 H12B 0.9700
C13 C14 1.48(2)
C13 H13A 0.9700
C13 H13B 0.9700
C14 H14A 0.9600
C14 H14B 0.9600
C14 H14C 0.9600

loop_
_geom_torsion_atom_site_label_1
_geom_torsion_atom_site_label_2
_geom_torsion_atom_site_label_3
_geom_torsion_atom_site_label_4
_geom_torsion
O1 U1 O3 C1 -21.3(14)
O2 U1 O3 C1 157.7(14)
O4 U1 O3 C1 -28(31)
O8 U1 O3 C1 -114.7(13)
O5 U1 O3 C1 64.1(14)
O9 U1 O3 C1 -110.1(15)
O6 U1 O3 C1 69.4(15)
N4 U1 O3 C1 -113.2(14)
N3 U1 O3 C1 66.8(14)
O1 U1 O4 C8 -163.0(13)
O2 U1 O4 C8 18.0(13)
O3 U1 O4 C8 -156(29)
O8 U1 O4 C8 -69.2(13)
O5 U1 O4 C8 112.0(12)
O9 U1 O4 C8 -74.6(13)
O6 U1 O4 C8 105.9(13)
N4 U1 O4 C8 -71.1(13)
N3 U1 O4 C8 108.9(13)
O1 U1 O5 N3 -92.9(9)
O2 U1 O5 N3 86.6(9)
O3 U1 O5 N3 173.4(9)
O4 U1 O5 N3 -7.4(10)
O8 U1 O5 N3 -102(23)
O9 U1 O5 N3 -179.7(8)
O6 U1 O5 N3 -0.2(8)
N4 U1 O5 N3 179.7(8)
O1 U1 O6 N3 85.9(8)
O2 U1 O6 N3 -93.8(8)
O3 U1 O6 N3 -6.2(9)
O4 U1 O6 N3 173.0(9)
O8 U1 O6 N3 178.8(8)
O5 U1 O6 N3 0.2(8)
O9 U1 O6 N3 33(28)
N4 U1 O6 N3 -179.7(8)
O1 U1 O8 N4 -89.7(10)
O2 U1 O8 N4 90.8(10)
O3 U1 O8 N4 3.5(11)
O4 U1 O8 N4 -175.6(10)
O5 U1 O8 N4 -81(23)
O9 U1 O8 N4 -2.0(8)
O6 U1 O8 N4 178.6(8)
N3 U1 O8 N4 179.8(8)
O1 U1 O9 N4 95.1(9)
O2 U1 O9 N4 -85.2(9)
O3 U1 O9 N4 -172.5(10)
O4 U1 O9 N4 8.3(10)
O8 U1 O9 N4 2.0(8)
O5 U1 O9 N4 -179.4(8)
O6 U1 O9 N4 148(27)
N3 U1 O9 N4 -179.7(8)
U1 O5 N3 O7 177.7(14)
U1 O5 N3 O6 0.3(13)
U1 O6 N3 O7 -177.8(13)
U1 O6 N3 O5 -0.3(13)
O1 U1 N3 O7 -31(35)
O2 U1 N3 O7 149(35)
O3 U1 N3 O7 -123(35)
O4 U1 N3 O7 56(35)
O8 U1 N3 O7 60(35)
O5 U1 N3 O7 -117(36)
O9 U1 N3 O7 -117(35)
O6 U1 N3 O7 62(35)
N4 U1 N3 O7 -131(46)
O1 U1 N3 O5 86.0(9)
O2 U1 N3 O5 -94.1(9)
O3 U1 N3 O5 -6.0(8)
O4 U1 N3 O5 173.3(9)
O8 U1 N3 O5 177.4(11)
O9 U1 N3 O5 0.5(14)
O6 U1 N3 O5 179.6(14)
N4 U1 N3 O5 -14(45)
O1 U1 N3 O6 -93.6(8)
O2 U1 N3 O6 86.3(8)
O3 U1 N3 O6 174.4(9)
O4 U1 N3 O6 -6.4(8)
O8 U1 N3 O6 -2.2(14)
O5 U1 N3 O6 -179.6(14)
O9 U1 N3 O6 -179.1(9)
N4 U1 N3 O6 167(44)
U1 O8 N4 O10 -178.8(14)
U1 O8 N4 O9 3.3(14)
U1 O9 N4 O10 178.8(14)
U1 O9 N4 O8 -3.2(14)
O1 U1 N4 O10 176(100)
O2 U1 N4 O10 -4(75)
O3 U1 N4 O10 -92(75)
O4 U1 N4 O10 88(75)
O8 U1 N4 O10 84(75)
O5 U1 N4 O10 -98(75)
O9 U1 N4 O10 -99(75)
O6 U1 N4 O10 82(75)
N3 U1 N4 O10 -85(90)
O1 U1 N4 O8 91.2(10)
O2 U1 N4 O8 -88.7(10)
O3 U1 N4 O8 -176.8(10)
O4 U1 N4 O8 3.9(9)
O5 U1 N4 O8 177.5(10)
O9 U1 N4 O8 176.5(15)
O6 U1 N4 O8 -2.6(15)
N3 U1 N4 O8 -169(44)
O1 U1 N4 O9 -85.2(9)
O2 U1 N4 O9 94.9(9)
O3 U1 N4 O9 6.8(9)
O4 U1 N4 O9 -172.5(9)
O8 U1 N4 O9 -176.5(15)
O5 U1 N4 O9 1.0(14)
O6 U1 N4 O9 -179.1(9)
N3 U1 N4 O9 15(45)
U1 O3 C1 N1 -168.1(10)
U1 O3 C1 C2 12(2)
C5 N1 C1 O3 -1(2)
C4 N1 C1 O3 178.9(14)
C5 N1 C1 C2 178.1(13)
C4 N1 C1 C2 -1.5(17)
O3 C1 C2 C3 176.8(15)
N1 C1 C2 C3 -2.7(17)
C1 C2 C3 C4 6(2)
C1 N1 C4 C3 5(2)
C5 N1 C4 C3 -174.6(14)
C2 C3 C4 N1 -6(2)
C1 N1 C5 C6 -99.6(17)
C4 N1 C5 C6 80.1(19)
N1 C5 C6 C7 -172.4(18)
U1 O4 C8 N2 171.4(9)
U1 O4 C8 C9 -7(2)
C12 N2 C8 O4 1(2)
C11 N2 C8 O4 -178.2(15)
C12 N2 C8 C9 179.9(13)
C11 N2 C8 C9 0.2(18)
O4 C8 C9 C10 178.9(15)
N2 C8 C9 C10 0.6(18)
C8 C9 C10 C11 -1(2)
C8 N2 C11 C10 -1(2)
C12 N2 C11 C10 179.3(16)
C9 C10 C11 N2 1(2)
C8 N2 C12 C13 99.6(17)
C11 N2 C12 C13 -81(2)
N2 C12 C13 C14 174.7(16)
